data_4328075
loop_
_publ_author_name
'Stephen A. DiFranco'
'Nicholas A. Maciulis'
'Richard J. Staples'
'Rami J. Batrice'
'Aaron L. Odom'

_publ_section_title
;
 Evaluation of Donor and Steric Properties of Anionic Ligands on High
 Valent Transition Metals
;
_journal_name_full 'Inorganic Chemistry'
_journal_page_first 1187
_journal_page_last 1200
_journal_paper_doi 10.1021/ic202524r
_journal_volume 51
_journal_year 2012
_chemical_absolute_configuration ad
_chemical_formula_moiety 'C24 H36 Cr N4'
_chemical_formula_sum 'C24 H36 Cr N4'
_chemical_formula_weight 432.57
_chemical_name_common NCr(NiPr2)2(C12H8N)
_chemical_properties_physical 'air-sensitive, moisture-sensitive, oxygen-sensitive'
_space_group_IT_number 14
_symmetry_cell_setting monoclinic
_symmetry_Int_Tables_number 14
_symmetry_space_group_name_Hall '-P 2yn'
_symmetry_space_group_name_H-M 'P 1 21/n 1'
_atom_sites_solution_hydrogens geom
_atom_sites_solution_primary direct
_atom_sites_solution_secondary difmap
_audit_creation_method SHELXL-97
_cell_angle_alpha 90.00
_cell_angle_beta 95.4880(10)
_cell_angle_gamma 90.00
_cell_formula_units_Z 4
_cell_length_a 11.8024(2)
_cell_length_b 15.8322(2)
_cell_length_c 13.0317(2)
_cell_measurement_reflns_used 8737
_cell_measurement_temperature 173(2)
_cell_measurement_theta_max 67.231
_cell_measurement_theta_min 2.791
_cell_volume 2423.92(6)
_computing_cell_refinement 'APEX2 (BRUKER, V2008.5-0, 2006)'
_computing_data_collection 'COSMO (BRUKER, V1.58, 2006)'
_computing_data_reduction 'SAINT (BRUKER, V7.34A, 2006)'
_computing_molecular_graphics 'SHELXTL (Sheldrick, Acta Cryst. A64 2008, 112-122)'
_computing_publication_material 'SHELXTL (Sheldrick, Acta Cryst. A64 2008, 112-122)'
_computing_structure_refinement 'SHELXL (Sheldrick, Acta Cryst. A64 2008, 112-122)'
_computing_structure_solution 'SHELXS (Sheldrick, Acta Cryst. A64 2008, 112-122)'
_diffrn_ambient_temperature 173(2)
_diffrn_detector_area_resol_mean 836.6
_diffrn_measured_fraction_theta_full 0.925
_diffrn_measured_fraction_theta_max 0.925
_diffrn_measurement_method '\w,and/f 0.5 deg'
_diffrn_radiation_monochromator graphite
_diffrn_radiation_probe x-ray
_diffrn_radiation_type CuK\a
_diffrn_radiation_wavelength 1.54178
_diffrn_reflns_av_R_equivalents 0.0492
_diffrn_reflns_av_sigmaI/netI 0.0399
_diffrn_reflns_limit_h_max 14
_diffrn_reflns_limit_h_min -12
_diffrn_reflns_limit_k_max 17
_diffrn_reflns_limit_k_min -18
_diffrn_reflns_limit_l_max 15
_diffrn_reflns_limit_l_min -15
_diffrn_reflns_number 17310
_diffrn_reflns_theta_full 67.95
_diffrn_reflns_theta_max 67.95
_diffrn_reflns_theta_min 4.41
_diffrn_source 'fine-focus sealed tube'
_diffrn_source_type 'sealed tube'
_exptl_absorpt_coefficient_mu 3.989
_exptl_absorpt_correction_T_max 0.2438
_exptl_absorpt_correction_T_min 0.1779
_exptl_absorpt_correction_type multi-scan
_exptl_absorpt_process_details SADABS
_exptl_crystal_colour violet
_exptl_crystal_density_diffrn 1.185
_exptl_crystal_description Chunk
_exptl_crystal_F_000 928
_exptl_crystal_recrystallization_method 'cold pentane'
_exptl_crystal_size_max 0.66
_exptl_crystal_size_mid 0.55
_exptl_crystal_size_min 0.49
_refine_diff_density_max 0.337
_refine_diff_density_min -0.524
_refine_diff_density_rms 0.070
_refine_ls_extinction_method none
_refine_ls_goodness_of_fit_ref 1.033
_refine_ls_hydrogen_treatment constr
_refine_ls_matrix_type full
_refine_ls_number_parameters 270
_refine_ls_number_reflns 4081
_refine_ls_number_restraints 0
_refine_ls_restrained_S_all 1.033
_refine_ls_R_factor_all 0.0509
_refine_ls_R_factor_gt 0.0420
_refine_ls_shift/su_max 0.001
_refine_ls_shift/su_mean 0.000
_refine_ls_structure_factor_coef Fsqd
_refine_ls_weighting_details 'calc w=1/[\s^2^(Fo^2^)+(0.0609P)^2^+0.9056P] where P=(Fo^2^+2Fc^2^)/3'
_refine_ls_weighting_scheme calc
_refine_ls_wR_factor_gt 0.1047
_refine_ls_wR_factor_ref 0.1096
_reflns_number_gt 3475
_reflns_number_total 4081
_reflns_threshold_expression >2sigma(I)
_cod_data_source_file ic202524r_si_003_01.cif
_cod_data_source_block sd13jan2010_0m
_cod_original_cell_volume 2423.91(6)
_cod_original_sg_symbol_H-M 'P 21/n'
_cod_database_code 4328075

loop_
_symmetry_equiv_pos_as_xyz
'x, y, z'
'-x+1/2, y+1/2, -z+1/2'
'-x, -y, -z'
'x-1/2, -y-1/2, z-1/2'

loop_
_atom_site_label
_atom_site_type_symbol
_atom_site_fract_x
_atom_site_fract_y
_atom_site_fract_z
_atom_site_U_iso_or_equiv
_atom_site_adp_type
_atom_site_occupancy
_atom_site_symmetry_multiplicity
_atom_site_calc_flag
_atom_site_refinement_flags
Cr1 Cr -0.03294(3) 0.79960(2) 0.51320(3) 0.02029(13) Uani 1 1 d .
N3 N -0.09441(16) 0.79011(11) 0.38221(15) 0.0239(4) Uani 1 1 d .
N1 N -0.02673(16) 0.89528(12) 0.53332(15) 0.0267(4) Uani 1 1 d .
N2 N -0.10978(15) 0.75756(12) 0.61780(14) 0.0236(4) Uani 1 1 d .
N4 N 0.12590(15) 0.76527(12) 0.51865(15) 0.0248(4) Uani 1 1 d .
C15 C 0.1672(2) 0.68312(14) 0.52776(18) 0.0255(5) Uani 1 1 d .
C312 C -0.2503(3) 0.8904(2) 0.3416(3) 0.0600(9) Uani 1 1 d .
H31A H -0.3059 0.8447 0.3445 0.090 Uiso 1 1 calc R
H31B H -0.2807 0.9334 0.2923 0.090 Uiso 1 1 calc R
H31C H -0.2352 0.9160 0.4100 0.090 Uiso 1 1 calc R
C11 C 0.3423(2) 0.60304(16) 0.52297(19) 0.0342(6) Uani 1 1 d .
H11 H 0.4214 0.6007 0.5150 0.041 Uiso 1 1 calc R
C221 C -0.1460(3) 0.61479(18) 0.6906(2) 0.0501(8) Uani 1 1 d .
H22A H -0.0639 0.6156 0.7108 0.075 Uiso 1 1 calc R
H22B H -0.1690 0.5579 0.6673 0.075 Uiso 1 1 calc R
H22C H -0.1869 0.6304 0.7498 0.075 Uiso 1 1 calc R
C13 C 0.1677(2) 0.53390(17) 0.5549(2) 0.0401(6) Uani 1 1 d .
H13 H 0.1284 0.4833 0.5682 0.048 Uiso 1 1 calc R
C22 C -0.1746(2) 0.67791(15) 0.60281(19) 0.0304(6) Uani 1 1 d .
H22 H -0.1508 0.6512 0.5387 0.037 Uiso 1 1 calc R
C321 C 0.0008(3) 0.6974(2) 0.2638(2) 0.0478(8) Uani 1 1 d .
H32A H -0.0220 0.7326 0.2035 0.072 Uiso 1 1 calc R
H32B H 0.0082 0.6386 0.2420 0.072 Uiso 1 1 calc R
H32C H 0.0740 0.7173 0.2969 0.072 Uiso 1 1 calc R
C222 C -0.3021(2) 0.69410(19) 0.5839(3) 0.0490(8) Uani 1 1 d .
H22D H -0.3292 0.7202 0.6452 0.073 Uiso 1 1 calc R
H22E H -0.3419 0.6405 0.5695 0.073 Uiso 1 1 calc R
H22F H -0.3172 0.7321 0.5248 0.073 Uiso 1 1 calc R
C14 C 0.1087(2) 0.60948(15) 0.5482(2) 0.0339(6) Uani 1 1 d .
H14 H 0.0298 0.6112 0.5574 0.041 Uiso 1 1 calc R
C322 C -0.2046(2) 0.67019(16) 0.2952(2) 0.0368(6) Uani 1 1 d .
H32D H -0.2585 0.6725 0.3479 0.055 Uiso 1 1 calc R
H32E H -0.1967 0.6116 0.2726 0.055 Uiso 1 1 calc R
H32F H -0.2330 0.7051 0.2362 0.055 Uiso 1 1 calc R
C10 C 0.2847(2) 0.67981(15) 0.51507(18) 0.0268(5) Uani 1 1 d .
C212 C -0.2050(2) 0.88200(17) 0.6929(2) 0.0437(7) Uani 1 1 d .
H21A H -0.1639 0.9245 0.6563 0.066 Uiso 1 1 calc R
H21B H -0.2247 0.9055 0.7585 0.066 Uiso 1 1 calc R
H21C H -0.2748 0.8659 0.6506 0.066 Uiso 1 1 calc R
C31 C -0.1408(2) 0.85514(16) 0.3075(2) 0.0368(6) Uani 1 1 d .
H31 H -0.1589 0.8271 0.2392 0.044 Uiso 1 1 calc R
C5 C 0.2249(2) 0.90258(15) 0.48556(19) 0.0305(6) Uani 1 1 d .
H5 H 0.1587 0.9367 0.4864 0.037 Uiso 1 1 calc R
C32 C -0.0894(2) 0.70328(14) 0.34021(19) 0.0278(5) Uani 1 1 d .
H32 H -0.0635 0.6656 0.3995 0.033 Uiso 1 1 calc R
C12 C 0.2833(2) 0.53040(17) 0.5424(2) 0.0403(7) Uani 1 1 d .
H12 H 0.3220 0.4777 0.5474 0.048 Uiso 1 1 calc R
C21 C -0.1300(2) 0.80456(15) 0.71363(19) 0.0309(6) Uani 1 1 d .
H21 H -0.1701 0.7655 0.7584 0.037 Uiso 1 1 calc R
C4 C 0.21978(19) 0.81558(14) 0.49984(18) 0.0248(5) Uani 1 1 d .
C6 C 0.3292(2) 0.93801(16) 0.4701(2) 0.0351(6) Uani 1 1 d .
H6 H 0.3342 0.9973 0.4606 0.042 Uiso 1 1 calc R
C8 C 0.4219(2) 0.80325(17) 0.4813(2) 0.0332(6) Uani 1 1 d .
H8 H 0.4885 0.7697 0.4797 0.040 Uiso 1 1 calc R
C211 C -0.0161(3) 0.82785(19) 0.7720(2) 0.0421(7) Uani 1 1 d .
H21D H 0.0286 0.7765 0.7874 0.063 Uiso 1 1 calc R
H21E H -0.0294 0.8563 0.8365 0.063 Uiso 1 1 calc R
H21F H 0.0257 0.8657 0.7295 0.063 Uiso 1 1 calc R
C7 C 0.4272(2) 0.88895(17) 0.4680(2) 0.0373(6) Uani 1 1 d .
H7 H 0.4976 0.9150 0.4574 0.045 Uiso 1 1 calc R
C311 C -0.0527(3) 0.9239(2) 0.2947(2) 0.0643(10) Uani 1 1 d .
H31D H -0.0369 0.9545 0.3598 0.097 Uiso 1 1 calc R
H31E H -0.0823 0.9633 0.2406 0.097 Uiso 1 1 calc R
H31F H 0.0177 0.8981 0.2754 0.097 Uiso 1 1 calc R
C9 C 0.31830(19) 0.76554(15) 0.49712(18) 0.0260(5) Uani 1 1 d .

loop_
_atom_site_aniso_label
_atom_site_aniso_U_11
_atom_site_aniso_U_22
_atom_site_aniso_U_33
_atom_site_aniso_U_23
_atom_site_aniso_U_13
_atom_site_aniso_U_12
Cr1 0.0177(2) 0.0269(2) 0.0167(2) 0.00119(14) 0.00410(16) 0.00019(14)
N3 0.0220(10) 0.0302(10) 0.0197(11) 0.0029(7) 0.0031(9) -0.0020(8)
N1 0.0245(10) 0.0332(11) 0.0228(11) 0.0022(8) 0.0037(9) 0.0002(8)
N2 0.0204(9) 0.0304(10) 0.0205(11) 0.0022(7) 0.0050(9) -0.0001(8)
N4 0.0206(9) 0.0271(10) 0.0268(12) 0.0005(8) 0.0034(9) -0.0004(8)
C15 0.0254(12) 0.0307(13) 0.0198(13) -0.0001(9) -0.0007(11) 0.0011(9)
C312 0.067(2) 0.054(2) 0.055(2) 0.0040(15) -0.0159(19) 0.0238(16)
C11 0.0315(13) 0.0464(15) 0.0246(14) -0.0013(11) 0.0019(12) 0.0124(12)
C221 0.077(2) 0.0399(16) 0.0355(17) 0.0095(12) 0.0172(17) -0.0124(15)
C13 0.0448(16) 0.0337(14) 0.0405(17) 0.0025(11) -0.0026(14) -0.0007(12)
C22 0.0311(13) 0.0360(13) 0.0258(14) -0.0006(10) 0.0107(12) -0.0060(10)
C321 0.0459(17) 0.066(2) 0.0345(17) -0.0117(13) 0.0188(15) 0.0009(14)
C222 0.0253(14) 0.067(2) 0.056(2) -0.0202(15) 0.0137(14) -0.0113(13)
C14 0.0312(13) 0.0328(14) 0.0370(16) 0.0056(11) -0.0015(12) 0.0008(10)
C322 0.0403(15) 0.0359(14) 0.0333(15) -0.0015(11) -0.0005(13) -0.0072(11)
C10 0.0252(12) 0.0386(13) 0.0162(12) -0.0031(9) 0.0001(11) 0.0056(10)
C212 0.0438(16) 0.0470(16) 0.0433(17) -0.0061(12) 0.0199(15) 0.0063(12)
C31 0.0516(17) 0.0344(14) 0.0220(14) 0.0052(10) -0.0094(13) -0.0060(12)
C5 0.0252(12) 0.0332(13) 0.0338(15) -0.0047(10) 0.0068(12) -0.0021(10)
C32 0.0315(13) 0.0331(13) 0.0197(13) -0.0018(9) 0.0068(11) 0.0001(10)
C12 0.0500(17) 0.0353(15) 0.0343(16) -0.0015(11) -0.0035(14) 0.0172(12)
C21 0.0345(14) 0.0398(14) 0.0202(13) -0.0014(10) 0.0123(12) -0.0027(10)
C4 0.0214(11) 0.0346(13) 0.0187(12) -0.0035(9) 0.0034(10) -0.0022(9)
C6 0.0312(13) 0.0373(14) 0.0373(16) -0.0056(11) 0.0055(12) -0.0092(11)
C8 0.0198(12) 0.0555(17) 0.0245(14) -0.0052(11) 0.0021(11) 0.0016(11)
C211 0.0514(17) 0.0514(16) 0.0234(15) -0.0033(11) 0.0035(14) -0.0109(13)
C7 0.0241(13) 0.0524(17) 0.0359(16) -0.0062(12) 0.0051(12) -0.0117(11)
C311 0.100(3) 0.053(2) 0.0352(18) 0.0198(14) -0.0151(19) -0.0345(19)
C9 0.0211(11) 0.0396(13) 0.0173(13) -0.0047(9) 0.0016(10) 0.0018(10)

loop_
_atom_type_symbol
_atom_type_description
_atom_type_scat_dispersion_real
_atom_type_scat_dispersion_imag
_atom_type_scat_source
C C 0.0181 0.0091 'International Tables Vol C Tables 4.2.6.8 and 6.1.1.4'
H H 0.0000 0.0000 'International Tables Vol C Tables 4.2.6.8 and 6.1.1.4'
N N 0.0311 0.0180 'International Tables Vol C Tables 4.2.6.8 and 6.1.1.4'
Cr Cr -0.1635 2.4439 'International Tables Vol C Tables 4.2.6.8 and 6.1.1.4'

loop_
_geom_angle_atom_site_label_1
_geom_angle_atom_site_label_2
_geom_angle_atom_site_label_3
_geom_angle
N1 Cr1 N3 104.64(10)
N1 Cr1 N2 104.46(9)
N3 Cr1 N2 119.52(8)
N1 Cr1 N4 103.82(9)
N3 Cr1 N4 108.14(8)
N2 Cr1 N4 114.51(8)
C32 N3 C31 115.22(19)
C32 N3 Cr1 113.67(15)
C31 N3 Cr1 130.92(16)
C22 N2 C21 114.44(17)
C22 N2 Cr1 119.88(14)
C21 N2 Cr1 124.84(15)
C15 N4 C4 105.65(18)
C15 N4 Cr1 126.34(15)
C4 N4 Cr1 127.45(15)
N4 C15 C14 128.6(2)
N4 C15 C10 111.4(2)
C14 C15 C10 120.1(2)
C31 C312 H31A 109.5
C31 C312 H31B 109.5
H31A C312 H31B 109.5
C31 C312 H31C 109.5
H31A C312 H31C 109.5
H31B C312 H31C 109.5
C12 C11 C10 119.3(2)
C12 C11 H11 120.3
C10 C11 H11 120.3
C22 C221 H22A 109.5
C22 C221 H22B 109.5
H22A C221 H22B 109.5
C22 C221 H22C 109.5
H22A C221 H22C 109.5
H22B C221 H22C 109.5
C14 C13 C12 121.4(2)
C14 C13 H13 119.3
C12 C13 H13 119.3
N2 C22 C222 111.6(2)
N2 C22 C221 112.5(2)
C222 C22 C221 112.0(2)
N2 C22 H22 106.7
C222 C22 H22 106.7
C221 C22 H22 106.7
C32 C321 H32A 109.5
C32 C321 H32B 109.5
H32A C321 H32B 109.5
C32 C321 H32C 109.5
H32A C321 H32C 109.5
H32B C321 H32C 109.5
C22 C222 H22D 109.5
C22 C222 H22E 109.5
H22D C222 H22E 109.5
C22 C222 H22F 109.5
H22D C222 H22F 109.5
H22E C222 H22F 109.5
C13 C14 C15 118.7(2)
C13 C14 H14 120.7
C15 C14 H14 120.7
C32 C322 H32D 109.5
C32 C322 H32E 109.5
H32D C322 H32E 109.5
C32 C322 H32F 109.5
H32D C322 H32F 109.5
H32E C322 H32F 109.5
C11 C10 C15 120.1(2)
C11 C10 C9 134.1(2)
C15 C10 C9 105.81(19)
C21 C212 H21A 109.5
C21 C212 H21B 109.5
H21A C212 H21B 109.5
C21 C212 H21C 109.5
H21A C212 H21C 109.5
H21B C212 H21C 109.5
N3 C31 C312 109.6(2)
N3 C31 C311 110.7(2)
C312 C31 C311 112.3(3)
N3 C31 H31 108.0
C312 C31 H31 108.0
C311 C31 H31 108.0
C6 C5 C4 118.1(2)
C6 C5 H5 121.0
C4 C5 H5 121.0
N3 C32 C322 113.3(2)
N3 C32 C321 110.6(2)
C322 C32 C321 112.4(2)
N3 C32 H32 106.7
C322 C32 H32 106.7
C321 C32 H32 106.7
C11 C12 C13 120.4(2)
C11 C12 H12 119.8
C13 C12 H12 119.8
N2 C21 C212 113.0(2)
N2 C21 C211 109.5(2)
C212 C21 C211 111.3(2)
N2 C21 H21 107.6
C212 C21 H21 107.6
C211 C21 H21 107.6
C5 C4 N4 129.0(2)
C5 C4 C9 120.4(2)
N4 C4 C9 110.6(2)
C5 C6 C7 121.8(2)
C5 C6 H6 119.1
C7 C6 H6 119.1
C7 C8 C9 119.6(2)
C7 C8 H8 120.2
C9 C8 H8 120.2
C21 C211 H21D 109.5
C21 C211 H21E 109.5
H21D C211 H21E 109.5
C21 C211 H21F 109.5
H21D C211 H21F 109.5
H21E C211 H21F 109.5
C8 C7 C6 120.1(2)
C8 C7 H7 120.0
C6 C7 H7 120.0
C31 C311 H31D 109.5
C31 C311 H31E 109.5
H31D C311 H31E 109.5
C31 C311 H31F 109.5
H31D C311 H31F 109.5
H31E C311 H31F 109.5
C8 C9 C4 120.0(2)
C8 C9 C10 133.4(2)
C4 C9 C10 106.6(2)

loop_
_geom_bond_atom_site_label_1
_geom_bond_atom_site_label_2
_geom_bond_distance
Cr1 N1 1.538(2)
Cr1 N3 1.796(2)
Cr1 N2 1.8330(18)
Cr1 N4 1.9466(19)
N3 C32 1.483(3)
N3 C31 1.485(3)
N2 C22 1.478(3)
N2 C21 1.492(3)
N4 C15 1.390(3)
N4 C4 1.405(3)
C15 C14 1.394(3)
C15 C10 1.414(3)
C312 C31 1.513(4)
C312 H31A 0.9800
C312 H31B 0.9800
C312 H31C 0.9800
C11 C12 1.380(4)
C11 C10 1.392(3)
C11 H11 0.9500
C221 C22 1.532(4)
C221 H22A 0.9800
C221 H22B 0.9800
C221 H22C 0.9800
C13 C14 1.383(4)
C13 C12 1.391(4)
C13 H13 0.9500
C22 C222 1.522(4)
C22 H22 1.0000
C321 C32 1.528(3)
C321 H32A 0.9800
C321 H32B 0.9800
C321 H32C 0.9800
C222 H22D 0.9800
C222 H22E 0.9800
C222 H22F 0.9800
C14 H14 0.9500
C322 C32 1.522(3)
C322 H32D 0.9800
C322 H32E 0.9800
C322 H32F 0.9800
C10 C9 1.439(3)
C212 C21 1.521(4)
C212 H21A 0.9800
C212 H21B 0.9800
C212 H21C 0.9800
C31 C311 1.526(4)
C31 H31 1.0000
C5 C6 1.386(3)
C5 C4 1.392(3)
C5 H5 0.9500
C32 H32 1.0000
C12 H12 0.9500
C21 C211 1.525(4)
C21 H21 1.0000
C4 C9 1.410(3)
C6 C7 1.395(4)
C6 H6 0.9500
C8 C7 1.370(4)
C8 C9 1.394(3)
C8 H8 0.9500
C211 H21D 0.9800
C211 H21E 0.9800
C211 H21F 0.9800
C7 H7 0.9500
C311 H31D 0.9800
C311 H31E 0.9800
C311 H31F 0.9800

loop_
_geom_torsion_atom_site_label_1
_geom_torsion_atom_site_label_2
_geom_torsion_atom_site_label_3
_geom_torsion_atom_site_label_4
_geom_torsion
N1 Cr1 N3 C32 169.61(14)
N2 Cr1 N3 C32 -73.99(17)
N4 Cr1 N3 C32 59.41(16)
N1 Cr1 N3 C31 -5.1(2)
N2 Cr1 N3 C31 111.3(2)
N4 Cr1 N3 C31 -115.3(2)
N1 Cr1 N2 C22 153.89(17)
N3 Cr1 N2 C22 37.4(2)
N4 Cr1 N2 C22 -93.24(18)
N1 Cr1 N2 C21 -15.0(2)
N3 Cr1 N2 C21 -131.49(18)
N4 Cr1 N2 C21 97.87(19)
N1 Cr1 N4 C15 164.89(19)
N3 Cr1 N4 C15 -84.4(2)
N2 Cr1 N4 C15 51.6(2)
N1 Cr1 N4 C4 -24.9(2)
N3 Cr1 N4 C4 85.9(2)
N2 Cr1 N4 C4 -138.13(19)
C4 N4 C15 C14 178.9(2)
Cr1 N4 C15 C14 -9.2(4)
C4 N4 C15 C10 -0.1(3)
Cr1 N4 C15 C10 171.87(16)
C21 N2 C22 C222 66.6(3)
Cr1 N2 C22 C222 -103.3(2)
C21 N2 C22 C221 -60.3(3)
Cr1 N2 C22 C221 129.70(19)
C12 C13 C14 C15 0.5(4)
N4 C15 C14 C13 -179.4(2)
C10 C15 C14 C13 -0.5(4)
C12 C11 C10 C15 0.5(4)
C12 C11 C10 C9 179.1(3)
N4 C15 C10 C11 179.1(2)
C14 C15 C10 C11 0.0(4)
N4 C15 C10 C9 0.1(3)
C14 C15 C10 C9 -179.0(2)
C32 N3 C31 C312 116.0(2)
Cr1 N3 C31 C312 -69.4(3)
C32 N3 C31 C311 -119.6(2)
Cr1 N3 C31 C311 55.0(3)
C31 N3 C32 C322 -57.9(3)
Cr1 N3 C32 C322 126.55(18)
C31 N3 C32 C321 69.3(3)
Cr1 N3 C32 C321 -106.3(2)
C10 C11 C12 C13 -0.5(4)
C14 C13 C12 C11 0.0(4)
C22 N2 C21 C212 -105.0(2)
Cr1 N2 C21 C212 64.4(3)
C22 N2 C21 C211 130.3(2)
Cr1 N2 C21 C211 -60.3(3)
C6 C5 C4 N4 178.7(2)
C6 C5 C4 C9 -0.8(4)
C15 N4 C4 C5 -179.5(2)
Cr1 N4 C4 C5 8.7(4)
C15 N4 C4 C9 0.1(3)
Cr1 N4 C4 C9 -171.79(16)
C4 C5 C6 C7 0.4(4)
C9 C8 C7 C6 -0.2(4)
C5 C6 C7 C8 0.1(4)
C7 C8 C9 C4 -0.2(4)
C7 C8 C9 C10 -178.7(3)
C5 C4 C9 C8 0.8(4)
N4 C4 C9 C8 -178.8(2)
C5 C4 C9 C10 179.6(2)
N4 C4 C9 C10 0.0(3)
C11 C10 C9 C8 -0.2(5)
C15 C10 C9 C8 178.5(3)
C11 C10 C9 C4 -178.8(3)
C15 C10 C9 C4 -0.1(3)

loop_
_cod_related_entry_id
_cod_related_entry_database
_cod_related_entry_code
1 ChemSpider 30661196
